data_7039217
loop_
_publ_author_name
'Lake, Benjamin R. M.'
'Shaver, Michael P.'

_publ_section_title
;
 Iron(ii) \b-ketiminate complexes as mediators of controlled radical
 polymerisation.
;
_journal_issue 40
_journal_name_full 'Dalton transactions (Cambridge, England : 2003)'
_journal_page_first 15840
_journal_page_last 15849
_journal_paper_doi 10.1039/c6dt01208f
_journal_volume 45
_journal_year 2016
_chemical_formula_moiety 'C32 H48 Fe2 N4 O4'
_chemical_formula_sum 'C32 H48 Fe2 N4 O4'
_chemical_formula_weight 664.44
_space_group_crystal_system triclinic
_space_group_IT_number 2
_space_group_name_Hall '-P 1'
_space_group_name_H-M_alt 'P -1'
_symmetry_space_group_name_Hall '-P 1'
_symmetry_space_group_name_H-M 'P -1'
_atom_sites_solution_hydrogens geom
_atom_sites_solution_primary iterative
_audit_creation_date 2015-02-17
_audit_creation_method
;
Olex2 1.2
(compiled 2015.01.26 svn.r3150 for OlexSys, GUI svn.r4998)
;
_audit_update_record
;
2016-03-23 deposited with the CCDC.
2016-05-02 downloaded from the CCDC.
;
_cell_angle_alpha 84.382(3)
_cell_angle_beta 72.596(4)
_cell_angle_gamma 86.906(3)
_cell_formula_units_Z 1
_cell_length_a 7.8337(3)
_cell_length_b 10.2379(3)
_cell_length_c 10.7448(4)
_cell_measurement_reflns_used 17846
_cell_measurement_temperature 120.00(10)
_cell_measurement_theta_max 30.7190
_cell_measurement_theta_min 3.3530
_cell_volume 818.06(5)
_computing_cell_refinement
;
CrysAlisPro, Agilent Technologies,
Version 1.171.37.35e (release 07-10-2014 CrysAlis171 .NET)
(compiled Oct  7 2014,17:20:27)
;
_computing_data_collection
;
CrysAlisPro, Agilent Technologies,
Version 1.171.37.35e (release 07-10-2014 CrysAlis171 .NET)
(compiled Oct  7 2014,17:20:27)
;
_computing_data_reduction
;
CrysAlisPro, Agilent Technologies,
Version 1.171.37.35e (release 07-10-2014 CrysAlis171 .NET)
(compiled Oct  7 2014,17:20:27)
;
_computing_molecular_graphics 'Olex2 (Dolomanov et al., 2009)'
_computing_publication_material 'Olex2 (Dolomanov et al., 2009)'
_computing_structure_refinement 'ShelXL (Sheldrick, 2008)'
_computing_structure_solution
;
Superflip (Palatinus & Chapuis, 2007;Palatinus & van der Lee, 2008;
Palatinus et al., 2012)
;
_diffrn_ambient_environment N~2~
_diffrn_ambient_temperature 120.00(10)
_diffrn_detector 'CCD plate'
_diffrn_detector_area_resol_mean 5.1574
_diffrn_detector_type Atlas
_diffrn_measured_fraction_theta_full 0.998
_diffrn_measured_fraction_theta_max 0.939
_diffrn_measurement_details
;
  1 omega  -12.00   85.00   1.0000   20.0000
omega____ theta____ kappa____ phi______ frames
    -       14.4912   57.0000   60.0000 97

  2 omega  -17.00   88.00   1.0000   20.0000
omega____ theta____ kappa____ phi______ frames
    -       14.4912   77.0000 -180.0000 105

  3 omega   -8.00   87.00   1.0000   20.0000
omega____ theta____ kappa____ phi______ frames
    -       14.4912   38.0000  -60.0000 95

  4 omega  -56.00   41.00   1.0000   20.0000
omega____ theta____ kappa____ phi______ frames
    -       14.4912  -57.0000  -90.0000 97

  5 omega  -73.00  -27.00   1.0000   20.0000
omega____ theta____ kappa____ phi______ frames
    -      -13.3975  132.0000  131.3605 46

  6 omega  -90.00  -44.00   1.0000   20.0000
omega____ theta____ kappa____ phi______ frames
    -      -13.3975  161.0000   26.0000 46

  7 omega   35.00  101.00   1.0000   20.0000
omega____ theta____ kappa____ phi______ frames
    -       14.4912  178.0000  -90.0000 66

  8 omega   -8.00   87.00   1.0000   20.0000
omega____ theta____ kappa____ phi______ frames
    -       14.4912   38.0000   30.0000 95

  9 omega   34.00  100.00   1.0000   20.0000
omega____ theta____ kappa____ phi______ frames
    -       14.4912 -178.0000   60.0000 66

 10 omega    0.00   68.00   1.0000   20.0000
omega____ theta____ kappa____ phi______ frames
    -       14.4912 -123.0000  112.6844 68

 11 omega  -72.00  -27.00   1.0000   20.0000
omega____ theta____ kappa____ phi______ frames
    -      -13.3975  130.0000 -120.9467 45

 12 omega  -73.00  -27.00   1.0000   20.0000
omega____ theta____ kappa____ phi______ frames
    -      -13.3975  132.0000  -59.3551 46

 13 omega  -89.00  -39.00   1.0000   20.0000
omega____ theta____ kappa____ phi______ frames
    -      -13.3975  155.0000  169.8001 50

 14 omega    6.00   73.00   1.0000   20.0000
omega____ theta____ kappa____ phi______ frames
    -       14.4912 -130.0000 -103.1869 67

 15 omega  -20.00   54.00   1.0000   20.0000
omega____ theta____ kappa____ phi______ frames
    -       14.4912  -99.0000    0.0000 74

 16 omega   -5.00   65.00   1.0000   20.0000
omega____ theta____ kappa____ phi______ frames
    -       14.4912 -117.0000  148.0000 70

 17 omega  -73.00  -27.00   1.0000   20.0000
omega____ theta____ kappa____ phi______ frames
    -      -13.3975  132.0000   90.5802 46

 18 omega   35.00  101.00   1.0000   20.0000
omega____ theta____ kappa____ phi______ frames
    -       14.4912  178.0000   90.0000 66

 19 omega   35.00  101.00   1.0000   20.0000
omega____ theta____ kappa____ phi______ frames
    -       14.4912  178.0000  150.0000 66

 20 omega  -72.00  -10.00   1.0000   20.0000
omega____ theta____ kappa____ phi______ frames
    -       14.4912    0.0000 -180.0000 62

 21 omega   35.00  101.00   1.0000   20.0000
omega____ theta____ kappa____ phi______ frames
    -       14.4912  178.0000 -120.0000 66
;
_diffrn_measurement_device 'four-circle diffractometer'
_diffrn_measurement_device_type 'SuperNova, Dual, Cu at zero, Atlas'
_diffrn_measurement_method '\w scans'
_diffrn_orient_matrix_UB_11 -0.0429125000
_diffrn_orient_matrix_UB_12 0.0067715000
_diffrn_orient_matrix_UB_13 0.0673374000
_diffrn_orient_matrix_UB_21 0.0079178000
_diffrn_orient_matrix_UB_22 -0.0688605000
_diffrn_orient_matrix_UB_23 0.0137759000
_diffrn_orient_matrix_UB_31 0.0842964000
_diffrn_orient_matrix_UB_32 0.0078763000
_diffrn_orient_matrix_UB_33 0.0098672000
_diffrn_radiation_monochromator mirror
_diffrn_radiation_probe x-ray
_diffrn_radiation_type MoK\a
_diffrn_radiation_wavelength 0.71073
_diffrn_reflns_av_R_equivalents 0.0382
_diffrn_reflns_av_unetI/netI 0.0257
_diffrn_reflns_Laue_measured_fraction_full 0.998
_diffrn_reflns_Laue_measured_fraction_max 0.939
_diffrn_reflns_limit_h_max 10
_diffrn_reflns_limit_h_min -11
_diffrn_reflns_limit_k_max 14
_diffrn_reflns_limit_k_min -14
_diffrn_reflns_limit_l_max 15
_diffrn_reflns_limit_l_min -15
_diffrn_reflns_number 35409
_diffrn_reflns_point_group_measured_fraction_full 0.998
_diffrn_reflns_point_group_measured_fraction_max 0.939
_diffrn_reflns_theta_full 26.000
_diffrn_reflns_theta_max 31.142
_diffrn_reflns_theta_min 2.862
_diffrn_source 'SuperNova (Mo) X-ray Source'
_exptl_absorpt_coefficient_mu 0.927
_exptl_absorpt_correction_T_max 0.926
_exptl_absorpt_correction_T_min 0.709
_exptl_absorpt_correction_type gaussian
_exptl_absorpt_process_details
;
CrysAlisPro, Agilent Technologies,
Version 1.171.37.35e (release 07-10-2014 CrysAlis171 .NET)
(compiled Oct  7 2014,17:20:27)
Numerical absorption correction based on gaussian integration over
a multifaceted crystal model
Empirical absorption correction using spherical harmonics,
 implemented in SCALE3 ABSPACK scaling algorithm.
;
_exptl_crystal_colour orange
_exptl_crystal_colour_primary orange
_exptl_crystal_density_diffrn 1.349
_exptl_crystal_description plate
_exptl_crystal_F_000 352
_exptl_crystal_recrystallization_method 'Re-crystallisation from solvent'
_exptl_crystal_size_max 0.6512
_exptl_crystal_size_mid 0.1049
_exptl_crystal_size_min 0.1016
_refine_diff_density_max 0.494
_refine_diff_density_min -0.284
_refine_diff_density_rms 0.055
_refine_ls_extinction_method none
_refine_ls_goodness_of_fit_ref 1.086
_refine_ls_hydrogen_treatment constr
_refine_ls_matrix_type full
_refine_ls_number_parameters 194
_refine_ls_number_reflns 4970
_refine_ls_number_restraints 0
_refine_ls_restrained_S_all 1.086
_refine_ls_R_factor_all 0.0359
_refine_ls_R_factor_gt 0.0318
_refine_ls_shift/su_max 0.001
_refine_ls_shift/su_mean 0.000
_refine_ls_structure_factor_coef Fsqd
_refine_ls_weighting_details 'w=1/[\s^2^(Fo^2^)+(0.0235P)^2^+0.4478P] where P=(Fo^2^+2Fc^2^)/3'
_refine_ls_weighting_scheme calc
_refine_ls_wR_factor_gt 0.0707
_refine_ls_wR_factor_ref 0.0723
_reflns_Friedel_coverage 0.000
_reflns_number_gt 4603
_reflns_number_total 4970
_reflns_threshold_expression 'I > 2\s(I)'
_cod_data_source_file c6dt01208f2.cif
_cod_data_source_block Complex1b
_cod_depositor_comments 'Adding full bibliography for 7039213--7039221.cif.'
_cod_original_cell_volume 818.06(6)
_cod_database_code 7039217
_chemical_oxdiff_formula 'C16 H24 Fe N2 O2'
_chemical_oxdiff_usercomment '@ 120 K BRML51'
_shelx_space_group_comment
;
The symmetry employed for this shelxl refinement is uniquely defined
by the following loop, which should always be used as a source of
symmetry information in preference to the above space-group names.
They are only intended as comments.
;
_reflns_odcompleteness_completeness 99.85
_reflns_odcompleteness_iscentric 1
_reflns_odcompleteness_theta 26.32
_olex2_refinement_description
;
1. Fixed Uiso
 At 1.2 times of:
  All C(H) groups, All C(H,H) groups
 At 1.5 times of:
  All C(H,H,H) groups
2.a Secondary CH2 refined with riding coordinates:
 C7(H7A,H7B), C6(H6A,H6B), C10(H10A,H10B)
2.b Aromatic/amide H refined with riding coordinates:
 C3(H3), C15(H15), C14(H14), C13(H13), C16(H16), C12(H12)
2.c Idealised Me refined as rotating group:
 C1(H1A,H1B,H1C), C5(H5A,H5B,H5C), C9(H9A,H9B,H9C), C8(H8A,H8B,H8C)
;
_shelx_shelxl_version_number 2014/7
_olex2_submission_special_instructions 'No special instructions were received'
_solvent_exptl_crystal_recrystallization_method Hexane

loop_
_space_group_symop_operation_xyz
'x, y, z'
'-x, -y, -z'

loop_
_atom_site_label
_atom_site_type_symbol
_atom_site_fract_x
_atom_site_fract_y
_atom_site_fract_z
_atom_site_U_iso_or_equiv
_atom_site_adp_type
_atom_site_occupancy
_atom_site_site_symmetry_order
_atom_site_calc_flag
_atom_site_refinement_flags_posn
Fe1 Fe 0.31212(2) 0.44268(2) 0.07396(2) 0.01705(6) Uani 1 1 d .
O1 O 0.30950(14) 0.29397(10) -0.03618(10) 0.0254(2) Uani 1 1 d .
O2 O 0.56954(12) 0.42670(9) 0.08033(9) 0.01955(18) Uani 1 1 d .
N1 N 0.10974(15) 0.34577(11) 0.22161(12) 0.0221(2) Uani 1 1 d .
N2 N 0.18427(15) 0.61322(11) 0.19531(12) 0.0222(2) Uani 1 1 d .
C4 C 0.07064(18) 0.22106(14) 0.23093(14) 0.0234(3) Uani 1 1 d .
C1 C 0.2979(3) 0.08092(16) -0.10024(17) 0.0383(4) Uani 1 1 d .
H1A H 0.2667 0.1159 -0.1770 0.057 Uiso 1 1 calc GR
H1B H 0.2358 0.0009 -0.0657 0.057 Uiso 1 1 calc GR
H1C H 0.4246 0.0635 -0.1227 0.057 Uiso 1 1 calc GR
C3 C 0.13609(19) 0.14097(14) 0.12518(15) 0.0249(3) Uani 1 1 d .
H3 H 0.1019 0.0539 0.1408 0.030 Uiso 1 1 calc R
C5 C -0.0465(2) 0.15443(16) 0.35747(17) 0.0329(3) Uani 1 1 d .
H5A H -0.0089 0.1776 0.4295 0.049 Uiso 1 1 calc GR
H5B H -0.0358 0.0610 0.3536 0.049 Uiso 1 1 calc GR
H5C H -0.1688 0.1825 0.3695 0.049 Uiso 1 1 calc GR
C7 C 0.01141(19) 0.56454(15) 0.28144(16) 0.0284(3) Uani 1 1 d .
H7A H -0.0756 0.5708 0.2330 0.034 Uiso 1 1 calc R
H7B H -0.0319 0.6188 0.3542 0.034 Uiso 1 1 calc R
C9 C 0.1537(3) 0.73207(16) 0.11535(18) 0.0383(4) Uani 1 1 d .
H9A H 0.2664 0.7636 0.0592 0.057 Uiso 1 1 calc GR
H9B H 0.0946 0.7985 0.1716 0.057 Uiso 1 1 calc GR
H9C H 0.0801 0.7117 0.0631 0.057 Uiso 1 1 calc GR
C15 C 0.4310(2) 0.25685(16) 0.53088(15) 0.0300(3) Uani 1 1 d .
H15 H 0.4167 0.2760 0.6163 0.036 Uiso 1 1 calc R
C8 C 0.2991(2) 0.64669(16) 0.27362(16) 0.0302(3) Uani 1 1 d .
H8A H 0.3165 0.5709 0.3290 0.045 Uiso 1 1 calc GR
H8B H 0.2427 0.7162 0.3267 0.045 Uiso 1 1 calc GR
H8C H 0.4129 0.6748 0.2162 0.045 Uiso 1 1 calc GR
C6 C 0.0303(2) 0.42298(15) 0.33344(15) 0.0296(3) Uani 1 1 d .
H6A H 0.1063 0.4172 0.3905 0.036 Uiso 1 1 calc R
H6B H -0.0860 0.3896 0.3833 0.036 Uiso 1 1 calc R
C2 C 0.24539(19) 0.17915(14) 0.00141(15) 0.0241(3) Uani 1 1 d .
C14 C 0.3643(2) 0.14210(16) 0.50755(16) 0.0311(3) Uani 1 1 d .
H14 H 0.3059 0.0835 0.5771 0.037 Uiso 1 1 calc R
C13 C 0.3855(2) 0.11513(15) 0.37938(16) 0.0287(3) Uani 1 1 d .
H13 H 0.3413 0.0380 0.3633 0.034 Uiso 1 1 calc R
C16 C 0.51884(19) 0.34289(15) 0.42662(14) 0.0253(3) Uani 1 1 d .
H16 H 0.5645 0.4192 0.4430 0.030 Uiso 1 1 calc R
C12 C 0.47191(19) 0.20221(14) 0.27540(14) 0.0235(3) Uani 1 1 d .
H12 H 0.4843 0.1835 0.1901 0.028 Uiso 1 1 calc R
C10 C 0.64085(18) 0.41126(14) 0.18606(14) 0.0225(3) Uani 1 1 d .
H10A H 0.6414 0.4964 0.2184 0.027 Uiso 1 1 calc R
H10B H 0.7641 0.3799 0.1551 0.027 Uiso 1 1 calc R
C11 C 0.54033(17) 0.31764(13) 0.29775(13) 0.0200(2) Uani 1 1 d .

loop_
_atom_site_aniso_label
_atom_site_aniso_U_11
_atom_site_aniso_U_22
_atom_site_aniso_U_33
_atom_site_aniso_U_23
_atom_site_aniso_U_13
_atom_site_aniso_U_12
Fe1 0.01513(9) 0.01400(9) 0.02155(10) -0.00080(7) -0.00473(7) -0.00168(6)
O1 0.0303(5) 0.0194(5) 0.0255(5) -0.0017(4) -0.0055(4) -0.0073(4)
O2 0.0184(4) 0.0179(4) 0.0232(5) 0.0015(4) -0.0083(3) -0.0015(3)
N1 0.0179(5) 0.0197(6) 0.0268(6) -0.0018(4) -0.0037(4) -0.0014(4)
N2 0.0213(5) 0.0179(5) 0.0268(6) -0.0029(4) -0.0058(4) 0.0003(4)
C4 0.0175(6) 0.0215(7) 0.0303(7) 0.0038(5) -0.0073(5) -0.0015(5)
C1 0.0537(11) 0.0230(8) 0.0358(9) -0.0071(7) -0.0069(8) -0.0090(7)
C3 0.0265(7) 0.0148(6) 0.0338(7) 0.0023(5) -0.0102(6) -0.0038(5)
C5 0.0267(7) 0.0261(8) 0.0380(8) 0.0072(6) -0.0003(6) -0.0032(6)
C7 0.0177(6) 0.0267(7) 0.0390(8) -0.0107(6) -0.0036(6) 0.0020(5)
C9 0.0495(10) 0.0206(7) 0.0399(9) -0.0018(7) -0.0082(8) 0.0110(7)
C15 0.0299(7) 0.0381(9) 0.0223(7) -0.0049(6) -0.0082(6) 0.0034(6)
C8 0.0245(7) 0.0321(8) 0.0346(8) -0.0135(6) -0.0061(6) -0.0023(6)
C6 0.0239(7) 0.0283(8) 0.0300(7) -0.0057(6) 0.0039(6) -0.0049(5)
C2 0.0267(7) 0.0179(6) 0.0301(7) -0.0017(5) -0.0120(6) -0.0021(5)
C14 0.0314(8) 0.0316(8) 0.0289(7) 0.0074(6) -0.0097(6) -0.0017(6)
C13 0.0351(8) 0.0189(7) 0.0349(8) 0.0025(6) -0.0161(6) -0.0024(6)
C16 0.0256(7) 0.0248(7) 0.0276(7) -0.0072(6) -0.0102(5) 0.0022(5)
C12 0.0285(7) 0.0196(6) 0.0249(7) -0.0019(5) -0.0121(5) 0.0025(5)
C10 0.0209(6) 0.0209(6) 0.0269(7) -0.0001(5) -0.0093(5) -0.0017(5)
C11 0.0197(6) 0.0177(6) 0.0238(6) -0.0018(5) -0.0090(5) 0.0036(4)

loop_
_atom_type_symbol
_atom_type_description
_atom_type_scat_dispersion_real
_atom_type_scat_dispersion_imag
_atom_type_scat_source
C C 0.0033 0.0016 'International Tables Vol C Tables 4.2.6.8 and 6.1.1.4'
H H 0.0000 0.0000 'International Tables Vol C Tables 4.2.6.8 and 6.1.1.4'
Fe Fe 0.3463 0.8444 'International Tables Vol C Tables 4.2.6.8 and 6.1.1.4'
N N 0.0061 0.0033 'International Tables Vol C Tables 4.2.6.8 and 6.1.1.4'
O O 0.0106 0.0060 'International Tables Vol C Tables 4.2.6.8 and 6.1.1.4'

loop_
_exptl_crystal_face_index_h
_exptl_crystal_face_index_k
_exptl_crystal_face_index_l
_exptl_crystal_face_perp_dist
_exptl_oxdiff_crystal_face_indexfrac_h
_exptl_oxdiff_crystal_face_indexfrac_k
_exptl_oxdiff_crystal_face_indexfrac_l
_exptl_oxdiff_crystal_face_x
_exptl_oxdiff_crystal_face_y
_exptl_oxdiff_crystal_face_z
0 14 3 0.0496 -0.1867 14.3210 2.6398 0.2827 -0.9513 0.1231
-11 0 -6 0.3048 -10.9446 -0.1608 -6.2685 0.0465 -0.1619 -0.9857
0 -14 -3 0.0529 0.2764 -14.3138 -2.5873 -0.2830 0.9522 -0.1150
0 3 -14 0.0464 -0.3828 2.6420 -14.0711 -0.9132 -0.3788 -0.1503
0 -3 14 0.0512 0.2347 -2.6828 14.0074 0.9150 0.3796 0.1369
5 -3 2 0.2839 5.0000 -3.0000 2.0000 -0.1002 0.2737 0.4176
5 1 5 0.2908 5.0000 1.0000 5.0000 0.1289 0.0396 0.4787
0 -5 4 0.0508 0.0000 -5.0000 4.0000 0.2355 0.3994 0.0001
0 4 5 0.0598 0.0000 4.0000 5.0000 0.3638 -0.2066 0.0808
5 -4 -1 0.2533 5.0000 -4.0000 -1.0000 -0.3090 0.3013 0.3801
1 0 -5 0.1131 1.0000 -0.0000 -5.0001 -0.3796 -0.0610 0.0350

loop_
_geom_angle_atom_site_label_1
_geom_angle_atom_site_label_2
_geom_angle_atom_site_label_3
_geom_angle
_geom_angle_site_symmetry_1
_geom_angle_site_symmetry_3
O1 Fe1 O2 100.42(4) . .
O1 Fe1 O2 95.51(4) . 2_665
O1 Fe1 N1 86.92(4) . .
O1 Fe1 N2 153.85(4) . .
O2 Fe1 O2 79.90(4) . 2_665
O2 Fe1 N1 159.25(4) 2_665 .
O2 Fe1 N1 120.00(4) . .
O2 Fe1 N2 105.72(4) . .
O2 Fe1 N2 89.93(4) 2_665 .
N1 Fe1 N2 79.40(4) . .
C2 O1 Fe1 128.51(9) . .
Fe1 O2 Fe1 100.10(4) . 2_665
C10 O2 Fe1 117.73(8) . 2_665
C10 O2 Fe1 131.39(8) . .
C4 N1 Fe1 126.47(10) . .
C4 N1 C6 119.20(12) . .
C6 N1 Fe1 113.40(9) . .
C7 N2 Fe1 105.16(8) . .
C7 N2 C8 110.49(12) . .
C9 N2 Fe1 113.27(9) . .
C9 N2 C7 109.57(12) . .
C9 N2 C8 108.45(13) . .
C8 N2 Fe1 109.88(9) . .
N1 C4 C3 122.64(13) . .
N1 C4 C5 121.23(14) . .
C3 C4 C5 116.13(13) . .
H1A C1 H1B 109.5 . .
H1A C1 H1C 109.5 . .
H1B C1 H1C 109.5 . .
C2 C1 H1A 109.5 . .
C2 C1 H1B 109.5 . .
C2 C1 H1C 109.5 . .
C4 C3 H3 116.7 . .
C2 C3 C4 126.67(13) . .
C2 C3 H3 116.7 . .
C4 C5 H5A 109.5 . .
C4 C5 H5B 109.5 . .
C4 C5 H5C 109.5 . .
H5A C5 H5B 109.5 . .
H5A C5 H5C 109.5 . .
H5B C5 H5C 109.5 . .
N2 C7 H7A 109.5 . .
N2 C7 H7B 109.5 . .
N2 C7 C6 110.88(11) . .
H7A C7 H7B 108.1 . .
C6 C7 H7A 109.5 . .
C6 C7 H7B 109.5 . .
N2 C9 H9A 109.5 . .
N2 C9 H9B 109.5 . .
N2 C9 H9C 109.5 . .
H9A C9 H9B 109.5 . .
H9A C9 H9C 109.5 . .
H9B C9 H9C 109.5 . .
C14 C15 H15 120.1 . .
C16 C15 H15 120.1 . .
C16 C15 C14 119.76(14) . .
N2 C8 H8A 109.5 . .
N2 C8 H8B 109.5 . .
N2 C8 H8C 109.5 . .
H8A C8 H8B 109.5 . .
H8A C8 H8C 109.5 . .
H8B C8 H8C 109.5 . .
N1 C6 C7 108.09(12) . .
N1 C6 H6A 110.1 . .
N1 C6 H6B 110.1 . .
C7 C6 H6A 110.1 . .
C7 C6 H6B 110.1 . .
H6A C6 H6B 108.4 . .
O1 C2 C1 115.57(13) . .
O1 C2 C3 125.13(13) . .
C3 C2 C1 119.30(13) . .
C15 C14 H14 120.3 . .
C15 C14 C13 119.50(14) . .
C13 C14 H14 120.3 . .
C14 C13 H13 119.7 . .
C12 C13 C14 120.53(14) . .
C12 C13 H13 119.7 . .
C15 C16 H16 119.3 . .
C15 C16 C11 121.44(14) . .
C11 C16 H16 119.3 . .
C13 C12 H12 119.8 . .
C13 C12 C11 120.44(13) . .
C11 C12 H12 119.8 . .
O2 C10 H10A 108.7 . .
O2 C10 H10B 108.7 . .
O2 C10 C11 114.06(11) . .
H10A C10 H10B 107.6 . .
C11 C10 H10A 108.7 . .
C11 C10 H10B 108.7 . .
C16 C11 C12 118.33(13) . .
C16 C11 C10 120.29(12) . .
C12 C11 C10 121.34(12) . .

loop_
_geom_bond_atom_site_label_1
_geom_bond_atom_site_label_2
_geom_bond_distance
_geom_bond_site_symmetry_2
Fe1 O1 2.0223(10) .
Fe1 O2 2.0354(9) .
Fe1 O2 2.0436(9) 2_665
Fe1 N1 2.0908(12) .
Fe1 N2 2.2864(12) .
O1 C2 1.2833(17) .
O2 Fe1 2.0436(9) 2_665
O2 C10 1.4010(16) .
N1 C4 1.3164(18) .
N1 C6 1.4633(19) .
N2 C7 1.4736(18) .
N2 C9 1.471(2) .
N2 C8 1.4756(19) .
C4 C3 1.420(2) .
C4 C5 1.515(2) .
C1 H1A 0.9600 .
C1 H1B 0.9600 .
C1 H1C 0.9600 .
C1 C2 1.508(2) .
C3 H3 0.9300 .
C3 C2 1.381(2) .
C5 H5A 0.9600 .
C5 H5B 0.9600 .
C5 H5C 0.9600 .
C7 H7A 0.9700 .
C7 H7B 0.9700 .
C7 C6 1.517(2) .
C9 H9A 0.9600 .
C9 H9B 0.9600 .
C9 H9C 0.9600 .
C15 H15 0.9300 .
C15 C14 1.385(2) .
C15 C16 1.384(2) .
C8 H8A 0.9600 .
C8 H8B 0.9600 .
C8 H8C 0.9600 .
C6 H6A 0.9700 .
C6 H6B 0.9700 .
C14 H14 0.9300 .
C14 C13 1.390(2) .
C13 H13 0.9300 .
C13 C12 1.385(2) .
C16 H16 0.9300 .
C16 C11 1.3922(19) .
C12 H12 0.9300 .
C12 C11 1.3938(19) .
C10 H10A 0.9700 .
C10 H10B 0.9700 .
C10 C11 1.5066(19) .

loop_
_geom_torsion_atom_site_label_1
_geom_torsion_atom_site_label_2
_geom_torsion_atom_site_label_3
_geom_torsion_atom_site_label_4
_geom_torsion
_geom_torsion_site_symmetry_1
Fe1 O1 C2 C1 -167.65(11) .
Fe1 O1 C2 C3 11.9(2) .
Fe1 O2 C10 C11 177.42(8) 2_665
Fe1 O2 C10 C11 40.77(16) .
Fe1 N1 C4 C3 -14.5(2) .
Fe1 N1 C4 C5 164.74(10) .
Fe1 N1 C6 C7 39.93(14) .
Fe1 N2 C7 C6 40.46(14) .
O2 C10 C11 C16 -142.97(13) .
O2 C10 C11 C12 39.15(18) .
N1 C4 C3 C2 -0.3(2) .
N2 C7 C6 N1 -54.50(16) .
C4 N1 C6 C7 -150.42(13) .
C4 C3 C2 O1 2.1(2) .
C4 C3 C2 C1 -178.38(15) .
C5 C4 C3 C2 -179.55(14) .
C9 N2 C7 C6 162.51(13) .
C15 C14 C13 C12 -0.2(2) .
C15 C16 C11 C12 -0.4(2) .
C15 C16 C11 C10 -178.37(13) .
C8 N2 C7 C6 -78.05(15) .
C6 N1 C4 C3 177.30(13) .
C6 N1 C4 C5 -3.4(2) .
C14 C15 C16 C11 0.8(2) .
C14 C13 C12 C11 0.6(2) .
C13 C12 C11 C16 -0.2(2) .
C13 C12 C11 C10 177.67(13) .
C16 C15 C14 C13 -0.5(2) .
